data_7214642
loop_
_publ_author_name
'Fu, Ruibiao'
'Hu, Shengmin'
'Wu, Xintao'

_publ_section_title
;
 New 3D metal phosphonates with bright tunable luminescence for the
 reversible sensing of nitrobenzene
;
_journal_issue 18
_journal_name_full CrystEngComm
_journal_page_first 5761
_journal_paper_doi 10.1039/c2ce25608h
_journal_volume 14
_journal_year 2012
_chemical_formula_sum 'C14 H18 N2 O10 P2 Zn2'
_chemical_formula_weight 566.98
_chemical_name_systematic
;
?
;
_space_group_IT_number 15
_symmetry_cell_setting monoclinic
_symmetry_space_group_name_Hall '-C 2yc'
_symmetry_space_group_name_H-M 'C 1 2/c 1'
_atom_sites_solution_hydrogens geom
_atom_sites_solution_primary direct
_atom_sites_solution_secondary difmap
_audit_creation_method SHELXL-97
_cell_angle_alpha 90.00
_cell_angle_beta 112.509(7)
_cell_angle_gamma 90.00
_cell_formula_units_Z 4
_cell_length_a 23.334(16)
_cell_length_b 9.933(5)
_cell_length_c 8.938(5)
_cell_measurement_reflns_used 2549
_cell_measurement_temperature 293(2)
_cell_measurement_theta_max 27.5244
_cell_measurement_theta_min 2.4666
_cell_volume 1914(2)
_computing_cell_refinement 'Bruker XSCANS'
_computing_data_collection 'Bruker XSCANS'
_computing_data_reduction 'Bruker SHELXTL'
_computing_molecular_graphics 'Bruker SHELXTL'
_computing_publication_material 'Bruker SHELXTL'
_computing_structure_refinement 'SHELXL-97 (Sheldrick, 1997)'
_computing_structure_solution 'SHELXS-97 (Sheldrick, 1990)'
_diffrn_ambient_temperature 293(2)
_diffrn_measured_fraction_theta_full 0.984
_diffrn_measured_fraction_theta_max 0.984
_diffrn_measurement_device_type 'Bruker P4'
_diffrn_measurement_method '\w scans'
_diffrn_radiation_monochromator graphite
_diffrn_radiation_source 'fine-focus sealed tube'
_diffrn_radiation_type MoK\a
_diffrn_radiation_wavelength 0.71073
_diffrn_reflns_av_R_equivalents 0.0226
_diffrn_reflns_av_sigmaI/netI 0.0233
_diffrn_reflns_limit_h_max 23
_diffrn_reflns_limit_h_min -30
_diffrn_reflns_limit_k_max 12
_diffrn_reflns_limit_k_min -12
_diffrn_reflns_limit_l_max 11
_diffrn_reflns_limit_l_min -11
_diffrn_reflns_number 7319
_diffrn_reflns_theta_full 27.47
_diffrn_reflns_theta_max 27.47
_diffrn_reflns_theta_min 3.07
_exptl_absorpt_coefficient_mu 2.733
_exptl_absorpt_correction_T_max 1.0000
_exptl_absorpt_correction_T_min 0.8846
_exptl_absorpt_correction_type multi-scan
_exptl_crystal_colour colorless
_exptl_crystal_density_diffrn 1.968
_exptl_crystal_density_method 'not measured'
_exptl_crystal_description prism
_exptl_crystal_F_000 1144
_exptl_crystal_size_max 0.2000
_exptl_crystal_size_mid 0.1500
_exptl_crystal_size_min 0.1500
_refine_diff_density_max 0.455
_refine_diff_density_min -0.541
_refine_diff_density_rms 0.082
_refine_ls_extinction_method none
_refine_ls_goodness_of_fit_ref 1.088
_refine_ls_hydrogen_treatment mixed
_refine_ls_matrix_type full
_refine_ls_number_parameters 172
_refine_ls_number_reflns 2174
_refine_ls_number_restraints 0
_refine_ls_restrained_S_all 1.088
_refine_ls_R_factor_all 0.0348
_refine_ls_R_factor_gt 0.0305
_refine_ls_shift/su_max 0.000
_refine_ls_shift/su_mean 0.000
_refine_ls_structure_factor_coef Fsqd
_refine_ls_weighting_details 'calc w=1/[\s^2^(Fo^2^)+(0.0405P)^2^+3.2292P] where P=(Fo^2^+2Fc^2^)/3'
_refine_ls_weighting_scheme calc
_refine_ls_wR_factor_gt 0.0758
_refine_ls_wR_factor_ref 0.0782
_reflns_number_gt 1974
_reflns_number_total 2174
_reflns_threshold_expression >2sigma(I)
_cod_data_source_file c2ce25608h.txt
_cod_data_source_block f1
_cod_depositor_comments
;
The following automatic conversions were performed:

'_exptl_absorpt_correction_type' value 'Multi-scan' changed to
'multi-scan' according to
/usr/data/users/saulius/automatic-downloads/retrospective/RSC/lib/dictionaries/cif_core.dic
dictionary named 'cif_core.dic' version 2.4.2 from 2011-04-26.

Automatic conversion script
Id: cif_fix_values 2281 2013-09-26 08:29:07Z andrius 
;
_cod_original_cell_volume 1913.9(19)
_cod_original_sg_symbol_H-M C2/c
_cod_database_code 7214642

loop_
_symmetry_equiv_pos_as_xyz
'x, y, z'
'-x, y, -z+1/2'
'x+1/2, y+1/2, z'
'-x+1/2, y+1/2, -z+1/2'
'-x, -y, -z'
'x, -y, z-1/2'
'-x+1/2, -y+1/2, -z'
'x+1/2, -y+1/2, z-1/2'

loop_
_atom_site_label
_atom_site_type_symbol
_atom_site_fract_x
_atom_site_fract_y
_atom_site_fract_z
_atom_site_U_iso_or_equiv
_atom_site_adp_type
_atom_site_occupancy
_atom_site_symmetry_multiplicity
_atom_site_calc_flag
Zn1 Zn 0.167546(13) 0.02981(3) 0.13875(3) 0.02112(11) Uani 1 1 d
P1 P 0.22835(3) 0.30818(6) 0.19909(8) 0.02068(16) Uani 1 1 d
O1 O 0.23634(8) 0.16283(17) 0.1557(2) 0.0237(4) Uani 1 1 d
O2 O 0.28180(9) 0.36412(19) 0.3385(2) 0.0296(4) Uani 1 1 d
O3 O 0.21031(10) 0.4012(2) 0.0465(3) 0.0303(5) Uani 1 1 d
H1 H 0.2217(18) 0.388(4) -0.007(4) 0.038(13) Uiso 1 1 d
O4 O 0.14855(9) 0.00092(18) 0.3442(2) 0.0267(4) Uani 1 1 d
O5 O 0.08786(9) 0.06003(19) 0.4700(2) 0.0281(4) Uani 1 1 d
N1 N 0.11224(9) 0.21368(19) 0.1399(2) 0.0179(4) Uani 1 1 d
C1 C 0.16011(12) 0.3063(2) 0.2491(3) 0.0206(5) Uani 1 1 d
H3 H 0.1749(13) 0.274(3) 0.360(4) 0.023(7) Uiso 1 1 d
H2 H 0.1444(13) 0.394(3) 0.256(3) 0.020(7) Uiso 1 1 d
C2 C 0.07096(12) 0.1674(3) 0.2189(3) 0.0223(5) Uani 1 1 d
H5 H 0.0383(14) 0.120(3) 0.145(4) 0.025(7) Uiso 1 1 d
H4 H 0.0575(16) 0.232(4) 0.261(4) 0.036(9) Uiso 1 1 d
C3 C 0.10437(11) 0.0688(2) 0.3525(3) 0.0213(5) Uani 1 1 d
C4 C 0.07538(13) 0.2735(3) -0.0226(3) 0.0227(5) Uani 1 1 d
H7 H 0.0486(12) 0.203(3) -0.080(3) 0.012(6) Uiso 1 1 d
H6 H 0.1012(13) 0.295(3) -0.059(3) 0.015(7) Uiso 1 1 d
C5 C 0.03586(12) 0.3913(3) -0.0167(3) 0.0240(5) Uani 1 1 d
C6 C 0.05976(13) 0.5216(3) 0.0103(4) 0.0286(6) Uani 1 1 d
H8 H 0.0968(17) 0.540(3) 0.019(4) 0.035(9) Uiso 1 1 d
C7 C -0.02446(13) 0.3714(3) -0.0275(3) 0.0279(6) Uani 1 1 d
H9 H -0.0408(15) 0.286(3) -0.044(4) 0.030(8) Uiso 1 1 d

loop_
_atom_site_aniso_label
_atom_site_aniso_U_11
_atom_site_aniso_U_22
_atom_site_aniso_U_33
_atom_site_aniso_U_23
_atom_site_aniso_U_13
_atom_site_aniso_U_12
Zn1 0.01931(17) 0.01478(16) 0.02723(18) -0.00177(10) 0.00662(12) 0.00121(10)
P1 0.0217(3) 0.0158(3) 0.0270(3) -0.0014(2) 0.0121(3) -0.0026(2)
O1 0.0231(9) 0.0186(8) 0.0337(10) -0.0037(7) 0.0155(8) -0.0023(7)
O2 0.0289(10) 0.0238(9) 0.0336(10) -0.0020(8) 0.0090(8) -0.0112(8)
O3 0.0380(12) 0.0274(10) 0.0346(11) 0.0070(9) 0.0240(10) 0.0045(9)
O4 0.0272(10) 0.0240(9) 0.0270(9) 0.0061(7) 0.0083(8) 0.0090(8)
O5 0.0272(10) 0.0295(10) 0.0289(10) 0.0092(8) 0.0123(8) 0.0018(8)
N1 0.0167(10) 0.0155(9) 0.0214(10) 0.0022(7) 0.0073(8) 0.0021(7)
C1 0.0226(12) 0.0155(11) 0.0258(12) -0.0013(9) 0.0117(10) -0.0007(9)
C2 0.0179(12) 0.0218(12) 0.0276(13) 0.0059(10) 0.0092(10) 0.0041(10)
C3 0.0194(12) 0.0156(10) 0.0262(12) 0.0022(9) 0.0058(10) -0.0020(9)
C4 0.0239(13) 0.0236(12) 0.0223(12) 0.0046(10) 0.0108(11) 0.0043(10)
C5 0.0244(12) 0.0228(12) 0.0244(12) 0.0101(10) 0.0089(10) 0.0087(10)
C6 0.0205(13) 0.0265(13) 0.0393(16) 0.0121(11) 0.0120(12) 0.0038(10)
C7 0.0268(13) 0.0191(12) 0.0357(15) 0.0086(10) 0.0099(12) 0.0047(10)

loop_
_atom_type_symbol
_atom_type_description
_atom_type_scat_dispersion_real
_atom_type_scat_dispersion_imag
_atom_type_scat_source
C C 0.0033 0.0016 'International Tables Vol C Tables 4.2.6.8 and 6.1.1.4'
H H 0.0000 0.0000 'International Tables Vol C Tables 4.2.6.8 and 6.1.1.4'
N N 0.0061 0.0033 'International Tables Vol C Tables 4.2.6.8 and 6.1.1.4'
O O 0.0106 0.0060 'International Tables Vol C Tables 4.2.6.8 and 6.1.1.4'
P P 0.1023 0.0942 'International Tables Vol C Tables 4.2.6.8 and 6.1.1.4'
Zn Zn 0.2839 1.4301 'International Tables Vol C Tables 4.2.6.8 and 6.1.1.4'

loop_
_geom_angle_atom_site_label_1
_geom_angle_atom_site_label_2
_geom_angle_atom_site_label_3
_geom_angle
_geom_angle_site_symmetry_1
_geom_angle_site_symmetry_3
O2 Zn1 O1 96.22(9) 4_545 .
O2 Zn1 O4 96.62(8) 4_545 .
O1 Zn1 O4 117.02(8) . .
O2 Zn1 O5 92.87(9) 4_545 6
O1 Zn1 O5 141.85(8) . 6
O4 Zn1 O5 98.49(9) . 6
O2 Zn1 N1 174.15(7) 4_545 .
O1 Zn1 N1 84.83(8) . .
O4 Zn1 N1 77.82(7) . .
O5 Zn1 N1 89.81(8) 6 .
O2 P1 O1 114.87(11) . .
O2 P1 O3 111.57(12) . .
O1 P1 O3 110.83(12) . .
O2 P1 C1 109.30(12) . .
O1 P1 C1 104.94(11) . .
O3 P1 C1 104.60(13) . .
P1 O1 Zn1 117.58(11) . .
P1 O2 Zn1 131.82(12) . 4
C3 O4 Zn1 115.92(16) . .
C3 O5 Zn1 99.24(16) . 6_556
C2 N1 C1 110.2(2) . .
C2 N1 C4 110.6(2) . .
C1 N1 C4 113.5(2) . .
C2 N1 Zn1 103.42(14) . .
C1 N1 Zn1 102.61(15) . .
C4 N1 Zn1 115.90(15) . .
N1 C1 P1 110.80(17) . .
N1 C2 C3 110.4(2) . .
O5 C3 O4 122.3(2) . .
O5 C3 C2 118.5(2) . .
O4 C3 C2 119.2(2) . .
N1 C4 C5 114.0(2) . .
C7 C5 C6 118.2(3) . .
C7 C5 C4 120.4(3) . .
C6 C5 C4 121.3(3) . .
C7 C6 C5 121.0(3) 5_565 .
C5 C7 C6 120.8(3) . 5_565

loop_
_geom_bond_atom_site_label_1
_geom_bond_atom_site_label_2
_geom_bond_distance
_geom_bond_site_symmetry_2
Zn1 O2 1.991(2) 4_545
Zn1 O1 2.039(2) .
Zn1 O4 2.067(2) .
Zn1 O5 2.093(2) 6
Zn1 N1 2.239(2) .
P1 O2 1.492(2) .
P1 O1 1.5247(19) .
P1 O3 1.566(2) .
P1 C1 1.811(3) .
O2 Zn1 1.991(2) 4
O4 C3 1.258(3) .
O5 C3 1.252(3) .
O5 Zn1 2.093(2) 6_556
N1 C2 1.469(3) .
N1 C1 1.487(3) .
N1 C4 1.499(3) .
C2 C3 1.510(3) .
C4 C5 1.503(4) .
C5 C7 1.388(4) .
C5 C6 1.393(4) .
C6 C7 1.389(4) 5_565
C7 C6 1.389(4) 5_565

loop_
_geom_hbond_atom_site_label_D
_geom_hbond_atom_site_label_H
_geom_hbond_atom_site_label_A
_geom_hbond_distance_DH
_geom_hbond_distance_HA
_geom_hbond_distance_DA
_geom_hbond_angle_DHA
_geom_hbond_site_symmetry_A
O3 H1 O1 0.64(4) 2.00(4) 2.635(3) 174(5) 7
